data_7047951
loop_
_publ_author_name
'Yuan, Guo-Jun'
'Shao, Dong-Sheng'
'Yao, Zhi-Yuan'
'Liu, Wen-Long'
'Ren, Xiao-Ming'

_publ_section_title
;
 An organometallic half-sandwich supramolecular complex
 {K(18-Crown-6)(\h<sup>n</sup>-C<sub>6</sub>H<sub>5</sub>B(C<sub>6</sub>H<sub>5</sub>)<sub>3</sub>)}
 (n = 1-6) exhibiting a reversible breaking-symmetry phase transition and
 switchable dielectric behaviour.
;
_journal_issue 47
_journal_name_full 'Dalton transactions (Cambridge, England : 2003)'
_journal_page_first 16835
_journal_page_last 16839
_journal_paper_doi 10.1039/c8dt04060e
_journal_volume 47
_journal_year 2018
_chemical_formula_sum 'C36 H44 B K O6'
_chemical_formula_weight 622.62
_space_group_crystal_system monoclinic
_space_group_IT_number 14
_space_group_name_Hall '-P 2ybc'
_space_group_name_H-M_alt 'P 1 21/c 1'
_symmetry_space_group_name_Hall '-P 2ybc'
_symmetry_space_group_name_H-M 'P 1 21/c 1'
_atom_sites_solution_hydrogens geom
_audit_creation_method SHELXL-2014/7
_audit_update_record
;
2018-10-30 deposited with the CCDC.
2018-10-31 downloaded from the CCDC.
;
_cell_angle_alpha 90
_cell_angle_beta 101.2680(10)
_cell_angle_gamma 90
_cell_formula_units_Z 8
_cell_length_a 26.2242(9)
_cell_length_b 14.1111(5)
_cell_length_c 18.0007(7)
_cell_measurement_reflns_used 9931
_cell_measurement_temperature 173(2)
_cell_measurement_theta_max 27.4528
_cell_measurement_theta_min 2.3073
_cell_volume 6532.8(4)
_computing_cell_refinement 'SAINT v8.37A (Bruker, 2015)'
_computing_data_collection 'Bruker SMART'
_computing_data_reduction 'SAINT v8.37A (Bruker, 2015)'
_computing_molecular_graphics 'SHELXT (Sheldrick, 2015)'
_computing_publication_material 'SHELXT (Sheldrick, 2015)'
_computing_structure_refinement 'SHELXL-2014/7 (Sheldrick, 2014)'
_computing_structure_solution 'SHELXL-2014/7 (Sheldrick, 2014)'
_diffrn_ambient_temperature 173(2)
_diffrn_measured_fraction_theta_full 0.999
_diffrn_measured_fraction_theta_max 0.999
_diffrn_measurement_device_type 'CCD area detector'
_diffrn_measurement_method 'phi and omega scans'
_diffrn_radiation_type MoK\a
_diffrn_radiation_wavelength 0.71073
_diffrn_reflns_av_R_equivalents 0.0487
_diffrn_reflns_av_unetI/netI 0.0401
_diffrn_reflns_Laue_measured_fraction_full 0.999
_diffrn_reflns_Laue_measured_fraction_max 0.999
_diffrn_reflns_limit_h_max 26
_diffrn_reflns_limit_h_min -31
_diffrn_reflns_limit_k_max 16
_diffrn_reflns_limit_k_min -16
_diffrn_reflns_limit_l_max 21
_diffrn_reflns_limit_l_min -19
_diffrn_reflns_number 65200
_diffrn_reflns_point_group_measured_fraction_full 0.999
_diffrn_reflns_point_group_measured_fraction_max 0.999
_diffrn_reflns_theta_full 25.000
_diffrn_reflns_theta_max 25.000
_diffrn_reflns_theta_min 0.792
_exptl_absorpt_coefficient_mu 0.207
_exptl_absorpt_correction_type multi-scan
_exptl_crystal_colour Colorless
_exptl_crystal_density_diffrn 1.266
_exptl_crystal_description Block
_exptl_crystal_F_000 2656
_exptl_crystal_size_max 0.190
_exptl_crystal_size_mid 0.180
_exptl_crystal_size_min 0.170
_exptl_transmission_factor_max 0.7456
_exptl_transmission_factor_min 0.6773
_refine_diff_density_max 0.962
_refine_diff_density_min -0.572
_refine_diff_density_rms 0.062
_refine_ls_extinction_method none
_refine_ls_goodness_of_fit_ref 1.146
_refine_ls_hydrogen_treatment constr
_refine_ls_matrix_type full
_refine_ls_number_parameters 793
_refine_ls_number_reflns 11499
_refine_ls_number_restraints 0
_refine_ls_restrained_S_all 1.146
_refine_ls_R_factor_all 0.0879
_refine_ls_R_factor_gt 0.0677
_refine_ls_shift/su_max 0.001
_refine_ls_shift/su_mean 0.000
_refine_ls_structure_factor_coef Fsqd
_refine_ls_weighting_details 'w=1/[\s^2^(Fo^2^)+(0.0361P)^2^+15.4916P] where P=(Fo^2^+2Fc^2^)/3'
_refine_ls_weighting_scheme calc
_refine_ls_wR_factor_gt 0.1541
_refine_ls_wR_factor_ref 0.1628
_reflns_Friedel_coverage 0.000
_reflns_number_gt 9056
_reflns_number_total 11499
_reflns_threshold_expression 'I > 2\s(I)'
_cod_data_source_file c8dt04060e2.cif
_cod_data_source_block 173K
_cod_depositor_comments 'Adding full bibliography for 7047949--7047951.cif.'
_cod_database_code 7047951
_shelx_shelxl_version_number 2014/7
_shelx_space_group_comment
;
The symmetry employed for this shelxl refinement is uniquely defined
by the following loop, which should always be used as a source of
symmetry information in preference to the above space-group names.
They are only intended as comments.
;
_shelx_estimated_absorpt_t_min 0.962
_shelx_estimated_absorpt_t_max 0.966

loop_
_space_group_symop_operation_xyz
'x, y, z'
'-x, y+1/2, -z+1/2'
'-x, -y, -z'
'x, -y-1/2, z-1/2'

loop_
_atom_site_label
_atom_site_type_symbol
_atom_site_fract_x
_atom_site_fract_y
_atom_site_fract_z
_atom_site_U_iso_or_equiv
_atom_site_adp_type
_atom_site_occupancy
_atom_site_site_symmetry_order
_atom_site_calc_flag
_atom_site_refinement_flags_posn
_atom_site_refinement_flags_adp
K1 K 0.19470(3) 0.64619(7) 0.75563(5) 0.0373(2) Uani 1 1 d . .
K2 K 0.31205(3) 0.31512(6) 0.71977(4) 0.02659(19) Uani 1 1 d . .
O1 O 0.19630(9) 0.75523(19) 0.63185(14) 0.0345(6) Uani 1 1 d . .
O2 O 0.10844(9) 0.64107(19) 0.63745(14) 0.0356(6) Uani 1 1 d . .
O3 O 0.10197(9) 0.57721(18) 0.78285(13) 0.0309(6) Uani 1 1 d . .
O4 O 0.19253(10) 0.51845(18) 0.87183(13) 0.0325(6) Uani 1 1 d . .
O5 O 0.28844(9) 0.59490(17) 0.85101(13) 0.0301(6) Uani 1 1 d . .
O6 O 0.28930(10) 0.70278(18) 0.72115(14) 0.0357(6) Uani 1 1 d . .
O7 O 0.22059(10) 0.4609(2) 0.67324(15) 0.0395(7) Uani 1 1 d . .
O8 O 0.30785(10) 0.43387(18) 0.59551(14) 0.0359(6) Uani 1 1 d . .
O9 O 0.39210(9) 0.44856(19) 0.71645(14) 0.0337(6) Uani 1 1 d . .
O10 O 0.39738(9) 0.32481(18) 0.83658(14) 0.0320(6) Uani 1 1 d . .
O11 O 0.30330(8) 0.26139(16) 0.87025(13) 0.0264(5) Uani 1 1 d . .
O12 O 0.21582(9) 0.29402(18) 0.75914(13) 0.0298(6) Uani 1 1 d . .
B1 B 0.10259(15) 0.9518(3) 0.8233(2) 0.0220(8) Uani 1 1 d . .
B2 B 0.40182(14) 0.0471(3) 0.6758(2) 0.0201(8) Uani 1 1 d . .
C1 C 0.10063(12) 1.0627(2) 0.85176(18) 0.0210(7) Uani 1 1 d . .
C2 C 0.07563(13) 1.1359(3) 0.8059(2) 0.0291(8) Uani 1 1 d . .
H2 H 0.0613 1.1224 0.7544 0.035 Uiso 1 1 calc R U
C3 C 0.07082(14) 1.2268(3) 0.8323(2) 0.0350(9) Uani 1 1 d . .
H3 H 0.0532 1.2737 0.7991 0.042 Uiso 1 1 calc R U
C4 C 0.09145(14) 1.2496(3) 0.9063(2) 0.0373(9) Uani 1 1 d . .
H4 H 0.0880 1.3119 0.9248 0.045 Uiso 1 1 calc R U
C5 C 0.11718(15) 1.1806(3) 0.9530(2) 0.0340(9) Uani 1 1 d . .
H5 H 0.1319 1.1955 1.0042 0.041 Uiso 1 1 calc R U
C6 C 0.12180(14) 1.0892(2) 0.92617(19) 0.0283(8) Uani 1 1 d . .
H6 H 0.1400 1.0431 0.9597 0.034 Uiso 1 1 calc R U
C7 C 0.05960(12) 0.8892(2) 0.85837(17) 0.0212(7) Uani 1 1 d . .
C8 C 0.05039(13) 0.7935(3) 0.83941(19) 0.0284(8) Uani 1 1 d . .
H8 H 0.0698 0.7650 0.8060 0.034 Uiso 1 1 calc R U
C9 C 0.01438(14) 0.7382(3) 0.8670(2) 0.0326(9) Uani 1 1 d . .
H9 H 0.0101 0.6734 0.8530 0.039 Uiso 1 1 calc R U
C10 C -0.01528(14) 0.7777(3) 0.9148(2) 0.0364(9) Uani 1 1 d . .
H10 H -0.0404 0.7408 0.9333 0.044 Uiso 1 1 calc R U
C11 C -0.00768(14) 0.8714(3) 0.9350(2) 0.0352(9) Uani 1 1 d . .
H11 H -0.0276 0.8994 0.9680 0.042 Uiso 1 1 calc R U
C12 C 0.02911(13) 0.9256(3) 0.90729(18) 0.0256(8) Uani 1 1 d . .
H12 H 0.0336 0.9901 0.9224 0.031 Uiso 1 1 calc R U
C13 C 0.08866(13) 0.9503(3) 0.73002(19) 0.0263(8) Uani 1 1 d . .
C14 C 0.12395(19) 0.9814(4) 0.6871(2) 0.0717(18) Uani 1 1 d . .
H14 H 0.1581 0.9974 0.7125 0.086 Uiso 1 1 calc R U
C15 C 0.1117(2) 0.9905(5) 0.6087(2) 0.0748(19) Uani 1 1 d . .
H15 H 0.1372 1.0140 0.5823 0.090 Uiso 1 1 calc R U
C16 C 0.06346(15) 0.9660(3) 0.5690(2) 0.0371(9) Uani 1 1 d . .
H16 H 0.0545 0.9735 0.5156 0.045 Uiso 1 1 calc R U
C17 C 0.02881(14) 0.9305(3) 0.6092(2) 0.0354(9) Uani 1 1 d . .
H17 H -0.0044 0.9100 0.5831 0.042 Uiso 1 1 calc R U
C18 C 0.04116(13) 0.9239(3) 0.68739(19) 0.0274(8) Uani 1 1 d . .
H18 H 0.0155 0.8998 0.7131 0.033 Uiso 1 1 calc R U
C19 C 0.16207(13) 0.9107(2) 0.85335(18) 0.0216(7) Uani 1 1 d . .
C20 C 0.17443(14) 0.8224(3) 0.8852(2) 0.0342(9) Uani 1 1 d . .
H20 H 0.1468 0.7813 0.8913 0.041 Uiso 1 1 calc R U
C21 C 0.22518(15) 0.7907(3) 0.9088(2) 0.0422(10) Uani 1 1 d . .
H21 H 0.2314 0.7292 0.9301 0.051 Uiso 1 1 calc R U
C22 C 0.26634(14) 0.8471(3) 0.9016(2) 0.0316(9) Uani 1 1 d . .
H22 H 0.3010 0.8255 0.9180 0.038 Uiso 1 1 calc R U
C23 C 0.25656(14) 0.9358(3) 0.8703(2) 0.0350(9) Uani 1 1 d . .
H23 H 0.2845 0.9758 0.8641 0.042 Uiso 1 1 calc R U
C24 C 0.20584(13) 0.9662(3) 0.8480(2) 0.0312(8) Uani 1 1 d . .
H24 H 0.2001 1.0283 0.8278 0.037 Uiso 1 1 calc R U
C25 C 0.15525(19) 0.7468(4) 0.5721(3) 0.0699(17) Uani 1 1 d . .
H25A H 0.1641 0.6979 0.5373 0.084 Uiso 1 1 calc R U
H25B H 0.1513 0.8076 0.5442 0.084 Uiso 1 1 calc R U
C26 C 0.10697(17) 0.7231(4) 0.5897(3) 0.0572(13) Uani 1 1 d . .
H26A H 0.0818 0.7115 0.5419 0.069 Uiso 1 1 calc R U
H26B H 0.0942 0.7778 0.6152 0.069 Uiso 1 1 calc R U
C27 C 0.06051(13) 0.6311(3) 0.6608(2) 0.0357(9) Uani 1 1 d . .
H27A H 0.0330 0.6159 0.6164 0.043 Uiso 1 1 calc R U
H27B H 0.0513 0.6918 0.6825 0.043 Uiso 1 1 calc R U
C28 C 0.06323(14) 0.5551(3) 0.7182(2) 0.0363(9) Uani 1 1 d . .
H28A H 0.0291 0.5484 0.7332 0.044 Uiso 1 1 calc R U
H28B H 0.0717 0.4940 0.6963 0.044 Uiso 1 1 calc R U
C29 C 0.10073(14) 0.5156(3) 0.8446(2) 0.0333(9) Uani 1 1 d . .
H29A H 0.0994 0.4490 0.8271 0.040 Uiso 1 1 calc R U
H29B H 0.0693 0.5283 0.8657 0.040 Uiso 1 1 calc R U
C30 C 0.14801(16) 0.5307(3) 0.9040(2) 0.0384(9) Uani 1 1 d . .
H30A H 0.1477 0.5955 0.9251 0.046 Uiso 1 1 calc R U
H30B H 0.1486 0.4849 0.9458 0.046 Uiso 1 1 calc R U
C31 C 0.23994(15) 0.5078(3) 0.9259(2) 0.0367(9) Uani 1 1 d . .
H31A H 0.2390 0.4490 0.9556 0.044 Uiso 1 1 calc R U
H31B H 0.2449 0.5622 0.9613 0.044 Uiso 1 1 calc R U
C32 C 0.28327(15) 0.5035(3) 0.8831(2) 0.0361(9) Uani 1 1 d . .
H32A H 0.3161 0.4857 0.9175 0.043 Uiso 1 1 calc R U
H32B H 0.2755 0.4554 0.8424 0.043 Uiso 1 1 calc R U
C33 C 0.33269(15) 0.6007(3) 0.8163(2) 0.0419(10) Uani 1 1 d . .
H33A H 0.3313 0.5496 0.7783 0.050 Uiso 1 1 calc R U
H33B H 0.3648 0.5925 0.8550 0.050 Uiso 1 1 calc R U
C34 C 0.33357(14) 0.6941(3) 0.7790(2) 0.0384(10) Uani 1 1 d . .
H34A H 0.3339 0.7454 0.8166 0.046 Uiso 1 1 calc R U
H34B H 0.3654 0.6998 0.7574 0.046 Uiso 1 1 calc R U
C35 C 0.28408(16) 0.7922(3) 0.6837(2) 0.0429(10) Uani 1 1 d . .
H35A H 0.2765 0.8416 0.7190 0.051 Uiso 1 1 calc R U
H35B H 0.3172 0.8088 0.6683 0.051 Uiso 1 1 calc R U
C36 C 0.24339(19) 0.7898(4) 0.6186(3) 0.0667(15) Uani 1 1 d . .
H36A H 0.2378 0.8549 0.5979 0.080 Uiso 1 1 calc R U
H36B H 0.2546 0.7499 0.5795 0.080 Uiso 1 1 calc R U
C37 C 0.17884(15) 0.3952(3) 0.6570(2) 0.0376(9) Uani 1 1 d . .
H37A H 0.1866 0.3467 0.6211 0.045 Uiso 1 1 calc R U
H37B H 0.1466 0.4286 0.6332 0.045 Uiso 1 1 calc R U
C38 C 0.17118(13) 0.3484(3) 0.7285(2) 0.0356(9) Uani 1 1 d . .
H38A H 0.1653 0.3971 0.7655 0.043 Uiso 1 1 calc R U
H38B H 0.1402 0.3068 0.7178 0.043 Uiso 1 1 calc R U
C39 C 0.21217(14) 0.2508(3) 0.8297(2) 0.0323(9) Uani 1 1 d . .
H39A H 0.1821 0.2071 0.8225 0.039 Uiso 1 1 calc R U
H39B H 0.2071 0.3000 0.8668 0.039 Uiso 1 1 calc R U
C40 C 0.26079(13) 0.1977(3) 0.8581(2) 0.0290(8) Uani 1 1 d . .
H40A H 0.2584 0.1654 0.9062 0.035 Uiso 1 1 calc R U
H40B H 0.2659 0.1489 0.8208 0.035 Uiso 1 1 calc R U
C41 C 0.35171(14) 0.2172(3) 0.9007(2) 0.0313(8) Uani 1 1 d . .
H41A H 0.3590 0.1666 0.8662 0.038 Uiso 1 1 calc R U
H41B H 0.3504 0.1884 0.9504 0.038 Uiso 1 1 calc R U
C42 C 0.39312(13) 0.2905(3) 0.90951(19) 0.0302(8) Uani 1 1 d . .
H42A H 0.3844 0.3433 0.9410 0.036 Uiso 1 1 calc R U
H42B H 0.4267 0.2628 0.9351 0.036 Uiso 1 1 calc R U
C43 C 0.43368(13) 0.3991(3) 0.8404(2) 0.0323(9) Uani 1 1 d . .
H43A H 0.4676 0.3782 0.8704 0.039 Uiso 1 1 calc R U
H43B H 0.4217 0.4541 0.8665 0.039 Uiso 1 1 calc R U
C44 C 0.44051(13) 0.4282(3) 0.7642(2) 0.0345(9) Uani 1 1 d . .
H44A H 0.4630 0.4851 0.7685 0.041 Uiso 1 1 calc R U
H44B H 0.4581 0.3768 0.7414 0.041 Uiso 1 1 calc R U
C45 C 0.39662(15) 0.4727(3) 0.6420(2) 0.0378(9) Uani 1 1 d . .
H45A H 0.4082 0.4168 0.6165 0.045 Uiso 1 1 calc R U
H45B H 0.4229 0.5234 0.6434 0.045 Uiso 1 1 calc R U
C46 C 0.34529(17) 0.5060(3) 0.5989(2) 0.0456(11) Uani 1 1 d . .
H46A H 0.3340 0.5626 0.6240 0.055 Uiso 1 1 calc R U
H46B H 0.3486 0.5242 0.5469 0.055 Uiso 1 1 calc R U
C47 C 0.25620(16) 0.4612(3) 0.5589(2) 0.0419(10) Uani 1 1 d . .
H47A H 0.2363 0.4036 0.5401 0.050 Uiso 1 1 calc R U
H47B H 0.2585 0.5013 0.5146 0.050 Uiso 1 1 calc R U
C48 C 0.22764(17) 0.5132(3) 0.6083(2) 0.0430(10) Uani 1 1 d . .
H48A H 0.2467 0.5724 0.6252 0.052 Uiso 1 1 calc R U
H48B H 0.1931 0.5311 0.5786 0.052 Uiso 1 1 calc R U
C49 C 0.34418(12) 0.0980(2) 0.65027(17) 0.0185(7) Uani 1 1 d . .
C50 C 0.33237(13) 0.1599(2) 0.58909(19) 0.0258(8) Uani 1 1 d . .
H50 H 0.3599 0.1807 0.5657 0.031 Uiso 1 1 calc R U
C51 C 0.28241(14) 0.1931(2) 0.5603(2) 0.0301(8) Uani 1 1 d . .
H51 H 0.2765 0.2351 0.5183 0.036 Uiso 1 1 calc R U
C52 C 0.24121(13) 0.1645(3) 0.5933(2) 0.0283(8) Uani 1 1 d . .
H52 H 0.2068 0.1853 0.5735 0.034 Uiso 1 1 calc R U
C53 C 0.25141(14) 0.1055(3) 0.6548(2) 0.0318(8) Uani 1 1 d . .
H53 H 0.2238 0.0863 0.6786 0.038 Uiso 1 1 calc R U
C54 C 0.30138(13) 0.0736(3) 0.6827(2) 0.0271(8) Uani 1 1 d . .
H54 H 0.3070 0.0332 0.7258 0.033 Uiso 1 1 calc R U
C55 C 0.44518(12) 0.1078(2) 0.64044(17) 0.0194(7) Uani 1 1 d . .
C56 C 0.47575(12) 0.0686(2) 0.59284(18) 0.0225(7) Uani 1 1 d . .
H56 H 0.4712 0.0035 0.5796 0.027 Uiso 1 1 calc R U
C57 C 0.51273(13) 0.1210(3) 0.5638(2) 0.0285(8) Uani 1 1 d . .
H57 H 0.5326 0.0913 0.5316 0.034 Uiso 1 1 calc R U
C58 C 0.52045(13) 0.2153(3) 0.5816(2) 0.0298(8) Uani 1 1 d . .
H58 H 0.5459 0.2508 0.5626 0.036 Uiso 1 1 calc R U
C59 C 0.49039(14) 0.2577(3) 0.6280(2) 0.0319(8) Uani 1 1 d . .
H59 H 0.4948 0.3229 0.6405 0.038 Uiso 1 1 calc R U
C60 C 0.45382(13) 0.2042(2) 0.6558(2) 0.0284(8) Uani 1 1 d . .
H60 H 0.4336 0.2348 0.6871 0.034 Uiso 1 1 calc R U
C61 C 0.39672(12) -0.0602(2) 0.63771(18) 0.0197(7) Uani 1 1 d . .
C62 C 0.36490(13) -0.0780(2) 0.56745(18) 0.0251(8) Uani 1 1 d . .
H62 H 0.3441 -0.0278 0.5429 0.030 Uiso 1 1 calc R U
C63 C 0.36211(15) -0.1655(3) 0.5316(2) 0.0322(9) Uani 1 1 d . .
H63 H 0.3399 -0.1739 0.4837 0.039 Uiso 1 1 calc R U
C64 C 0.39176(14) -0.2403(3) 0.5658(2) 0.0318(9) Uani 1 1 d . .
H64 H 0.3904 -0.3003 0.5416 0.038 Uiso 1 1 calc R U
C65 C 0.42332(13) -0.2263(2) 0.6359(2) 0.0305(8) Uani 1 1 d . .
H65 H 0.4436 -0.2772 0.6605 0.037 Uiso 1 1 calc R U
C66 C 0.42564(12) -0.1384(2) 0.6704(2) 0.0256(8) Uani 1 1 d . .
H66 H 0.4478 -0.1307 0.7185 0.031 Uiso 1 1 calc R U
C67 C 0.41809(12) 0.0382(2) 0.76872(18) 0.0211(7) Uani 1 1 d . .
C68 C 0.39375(13) -0.0291(3) 0.80872(19) 0.0270(8) Uani 1 1 d . .
H68 H 0.3685 -0.0705 0.7808 0.032 Uiso 1 1 calc R U
C69 C 0.40524(14) -0.0370(3) 0.8872(2) 0.0333(9) Uani 1 1 d . .
H69 H 0.3875 -0.0823 0.9118 0.040 Uiso 1 1 calc R U
C70 C 0.44255(14) 0.0214(3) 0.9296(2) 0.0353(9) Uani 1 1 d . .
H70 H 0.4503 0.0171 0.9833 0.042 Uiso 1 1 calc R U
C71 C 0.46813(14) 0.0854(3) 0.8926(2) 0.0337(9) Uani 1 1 d . .
H71 H 0.4943 0.1248 0.9208 0.040 Uiso 1 1 calc R U
C72 C 0.45594(12) 0.0930(3) 0.81433(19) 0.0252(8) Uani 1 1 d . .
H72 H 0.4744 0.1379 0.7905 0.030 Uiso 1 1 calc R U

loop_
_atom_site_aniso_label
_atom_site_aniso_U_11
_atom_site_aniso_U_22
_atom_site_aniso_U_33
_atom_site_aniso_U_23
_atom_site_aniso_U_13
_atom_site_aniso_U_12
K1 0.0240(4) 0.0564(6) 0.0298(4) 0.0202(4) 0.0010(3) -0.0066(4)
K2 0.0253(4) 0.0307(4) 0.0239(4) -0.0001(3) 0.0051(3) -0.0058(3)
O1 0.0310(13) 0.0418(16) 0.0313(14) 0.0147(12) 0.0076(11) -0.0010(12)
O2 0.0245(13) 0.0475(17) 0.0330(14) 0.0117(13) 0.0011(11) 0.0013(12)
O3 0.0308(13) 0.0344(15) 0.0285(13) 0.0013(11) 0.0084(11) -0.0071(11)
O4 0.0383(14) 0.0369(15) 0.0218(12) 0.0047(11) 0.0047(11) -0.0015(12)
O5 0.0294(13) 0.0302(14) 0.0298(13) -0.0015(11) 0.0039(11) 0.0074(11)
O6 0.0332(14) 0.0367(15) 0.0343(14) 0.0008(12) -0.0004(11) -0.0116(12)
O7 0.0334(14) 0.0491(17) 0.0346(15) 0.0011(13) 0.0031(12) -0.0021(13)
O8 0.0376(15) 0.0341(15) 0.0359(14) 0.0063(12) 0.0068(12) -0.0014(12)
O9 0.0286(13) 0.0445(16) 0.0302(14) -0.0010(12) 0.0110(11) -0.0062(12)
O10 0.0236(12) 0.0385(15) 0.0326(14) 0.0007(12) 0.0021(10) -0.0091(11)
O11 0.0239(12) 0.0249(13) 0.0300(13) 0.0034(11) 0.0044(10) -0.0030(10)
O12 0.0241(12) 0.0364(15) 0.0298(13) -0.0002(11) 0.0070(10) 0.0022(11)
B1 0.0244(19) 0.022(2) 0.0188(19) -0.0008(16) 0.0032(15) -0.0024(16)
B2 0.0204(18) 0.0173(19) 0.0226(19) -0.0016(15) 0.0045(15) -0.0017(15)
C1 0.0158(15) 0.0207(17) 0.0265(18) 0.0044(14) 0.0045(13) -0.0004(13)
C2 0.0199(17) 0.028(2) 0.037(2) 0.0111(17) -0.0019(15) -0.0033(15)
C3 0.0251(19) 0.022(2) 0.057(3) 0.0102(18) 0.0047(18) 0.0038(15)
C4 0.032(2) 0.022(2) 0.063(3) -0.0024(19) 0.0207(19) 0.0009(16)
C5 0.042(2) 0.030(2) 0.031(2) -0.0064(17) 0.0097(17) -0.0022(18)
C6 0.036(2) 0.0227(19) 0.0243(18) 0.0020(15) 0.0020(15) 0.0018(16)
C7 0.0220(16) 0.0249(18) 0.0151(16) 0.0012(14) 0.0000(13) -0.0019(14)
C8 0.0304(19) 0.033(2) 0.0219(18) -0.0015(16) 0.0045(15) -0.0044(16)
C9 0.035(2) 0.027(2) 0.033(2) 0.0034(17) -0.0014(16) -0.0109(17)
C10 0.030(2) 0.046(3) 0.033(2) 0.0100(19) 0.0055(16) -0.0131(18)
C11 0.030(2) 0.047(3) 0.031(2) 0.0031(18) 0.0118(16) -0.0028(18)
C12 0.0251(17) 0.030(2) 0.0218(17) 0.0005(15) 0.0054(14) -0.0005(15)
C13 0.0296(18) 0.030(2) 0.0204(17) 0.0007(15) 0.0071(14) -0.0039(15)
C14 0.055(3) 0.133(5) 0.025(2) 0.005(3) 0.004(2) -0.060(3)
C15 0.070(3) 0.134(5) 0.022(2) 0.006(3) 0.013(2) -0.058(4)
C16 0.046(2) 0.045(2) 0.0187(18) 0.0058(17) 0.0012(17) 0.0026(19)
C17 0.0284(19) 0.048(2) 0.0261(19) 0.0012(18) -0.0038(16) 0.0025(18)
C18 0.0239(18) 0.035(2) 0.0232(18) 0.0049(16) 0.0041(14) 0.0006(15)
C19 0.0267(17) 0.0205(18) 0.0187(16) -0.0030(14) 0.0072(14) 0.0001(14)
C20 0.030(2) 0.029(2) 0.045(2) 0.0088(18) 0.0085(17) -0.0020(16)
C21 0.039(2) 0.026(2) 0.059(3) 0.012(2) 0.004(2) 0.0089(18)
C22 0.0250(18) 0.034(2) 0.036(2) -0.0016(17) 0.0058(16) 0.0098(16)
C23 0.0258(19) 0.039(2) 0.041(2) 0.0031(19) 0.0103(17) -0.0014(17)
C24 0.0273(19) 0.027(2) 0.038(2) 0.0081(17) 0.0033(16) 0.0019(16)
C25 0.061(3) 0.079(4) 0.057(3) 0.045(3) -0.018(3) -0.018(3)
C26 0.040(2) 0.080(4) 0.047(3) 0.034(3) -0.003(2) 0.004(2)
C27 0.0219(18) 0.048(2) 0.035(2) -0.0052(19) 0.0024(16) 0.0003(17)
C28 0.0228(18) 0.046(2) 0.040(2) -0.0010(19) 0.0067(16) -0.0066(17)
C29 0.038(2) 0.033(2) 0.035(2) 0.0034(17) 0.0221(17) -0.0053(17)
C30 0.057(3) 0.036(2) 0.0258(19) 0.0000(17) 0.0188(18) -0.004(2)
C31 0.053(2) 0.031(2) 0.0222(19) 0.0104(16) -0.0029(17) 0.0034(18)
C32 0.046(2) 0.023(2) 0.032(2) -0.0028(16) -0.0098(18) 0.0096(17)
C33 0.030(2) 0.052(3) 0.043(2) -0.013(2) 0.0045(18) 0.0131(19)
C34 0.0225(18) 0.056(3) 0.038(2) -0.007(2) 0.0081(16) -0.0013(18)
C35 0.041(2) 0.037(2) 0.054(3) 0.007(2) 0.015(2) -0.0124(19)
C36 0.062(3) 0.063(3) 0.071(3) 0.036(3) 0.003(3) -0.020(3)
C37 0.034(2) 0.033(2) 0.040(2) -0.0081(18) -0.0070(17) 0.0037(17)
C38 0.0189(18) 0.047(2) 0.041(2) -0.0057(19) 0.0064(16) 0.0018(17)
C39 0.0294(19) 0.037(2) 0.034(2) -0.0045(17) 0.0146(16) -0.0084(17)
C40 0.034(2) 0.026(2) 0.0291(19) 0.0002(16) 0.0101(16) -0.0058(16)
C41 0.033(2) 0.030(2) 0.0299(19) 0.0049(16) 0.0034(16) 0.0037(16)
C42 0.0269(18) 0.039(2) 0.0232(18) 0.0021(16) 0.0006(15) 0.0039(16)
C43 0.0227(18) 0.038(2) 0.035(2) -0.0073(18) 0.0038(15) -0.0059(16)
C44 0.0198(18) 0.036(2) 0.048(2) -0.0079(19) 0.0069(16) -0.0060(16)
C45 0.037(2) 0.042(2) 0.040(2) 0.0058(19) 0.0216(18) -0.0045(18)
C46 0.055(3) 0.042(3) 0.040(2) 0.009(2) 0.011(2) -0.012(2)
C47 0.052(3) 0.046(3) 0.025(2) 0.0056(18) 0.0017(18) 0.005(2)
C48 0.049(2) 0.036(2) 0.039(2) 0.0066(19) -0.0030(19) 0.009(2)
C49 0.0239(17) 0.0148(16) 0.0172(16) -0.0061(13) 0.0049(13) 0.0002(13)
C50 0.0297(18) 0.0233(19) 0.0248(18) 0.0012(15) 0.0065(15) 0.0003(15)
C51 0.040(2) 0.0222(19) 0.0254(18) 0.0016(15) 0.0007(16) 0.0068(16)
C52 0.0239(18) 0.029(2) 0.0291(19) -0.0083(16) -0.0023(15) 0.0057(15)
C53 0.0258(19) 0.034(2) 0.037(2) -0.0007(17) 0.0086(16) -0.0017(16)
C54 0.0249(18) 0.029(2) 0.0285(19) 0.0049(16) 0.0086(15) 0.0007(15)
C55 0.0207(16) 0.0209(17) 0.0167(16) 0.0007(13) 0.0041(13) -0.0004(14)
C56 0.0222(17) 0.0246(18) 0.0203(16) -0.0010(14) 0.0030(13) 0.0024(14)
C57 0.0246(18) 0.037(2) 0.0266(18) -0.0001(16) 0.0108(15) 0.0025(16)
C58 0.0254(18) 0.035(2) 0.0315(19) 0.0035(17) 0.0108(15) -0.0070(16)
C59 0.035(2) 0.0231(19) 0.042(2) -0.0036(17) 0.0173(17) -0.0076(16)
C60 0.0313(19) 0.0253(19) 0.033(2) -0.0057(16) 0.0179(16) -0.0046(15)
C61 0.0172(16) 0.0183(17) 0.0251(17) -0.0002(14) 0.0076(13) -0.0024(13)
C62 0.0330(19) 0.0207(18) 0.0210(17) 0.0007(14) 0.0040(15) -0.0002(15)
C63 0.042(2) 0.030(2) 0.0244(18) -0.0071(16) 0.0073(16) -0.0101(17)
C64 0.037(2) 0.024(2) 0.039(2) -0.0098(17) 0.0185(17) -0.0066(16)
C65 0.0255(18) 0.0196(18) 0.049(2) 0.0022(17) 0.0127(17) 0.0050(15)
C66 0.0178(16) 0.0221(18) 0.036(2) -0.0013(16) 0.0033(14) -0.0009(14)
C67 0.0191(16) 0.0240(18) 0.0206(17) -0.0001(14) 0.0047(13) 0.0028(14)
C68 0.0228(17) 0.032(2) 0.0251(18) 0.0025(16) 0.0013(14) 0.0000(15)
C69 0.0279(19) 0.045(2) 0.0273(19) 0.0119(18) 0.0058(16) 0.0062(17)
C70 0.0277(19) 0.055(3) 0.0208(18) 0.0035(18) -0.0005(15) 0.0097(18)
C71 0.0241(18) 0.048(2) 0.0264(19) -0.0105(18) -0.0009(15) 0.0005(17)
C72 0.0214(17) 0.029(2) 0.0257(18) -0.0030(15) 0.0060(14) -0.0022(15)

loop_
_atom_type_symbol
_atom_type_description
_atom_type_scat_dispersion_real
_atom_type_scat_dispersion_imag
_atom_type_scat_source
C C 0.0033 0.0016 'International Tables Vol C Tables 4.2.6.8 and 6.1.1.4'
H H 0.0000 0.0000 'International Tables Vol C Tables 4.2.6.8 and 6.1.1.4'
B B 0.0013 0.0007 'International Tables Vol C Tables 4.2.6.8 and 6.1.1.4'
O O 0.0106 0.0060 'International Tables Vol C Tables 4.2.6.8 and 6.1.1.4'
K K 0.2009 0.2494 'International Tables Vol C Tables 4.2.6.8 and 6.1.1.4'

loop_
_geom_angle_atom_site_label_1
_geom_angle_atom_site_label_2
_geom_angle_atom_site_label_3
_geom_angle
O1 K1 O3 120.18(8)
O1 K1 O4 173.92(9)
O3 K1 O4 59.07(7)
O1 K1 O2 61.88(7)
O3 K1 O2 60.85(7)
O4 K1 O2 115.23(8)
O1 K1 O6 59.86(7)
O3 K1 O6 175.32(9)
O4 K1 O6 120.31(8)
O2 K1 O6 117.52(8)
O1 K1 O5 119.76(8)
O3 K1 O5 119.96(8)
O4 K1 O5 60.97(7)
O2 K1 O5 160.77(8)
O6 K1 O5 59.91(7)
O1 K1 O7 92.57(8)
O3 K1 O7 93.99(8)
O4 K1 O7 81.56(8)
O2 K1 O7 80.58(8)
O6 K1 O7 81.36(8)
O5 K1 O7 80.21(7)
O1 K1 C21 106.67(9)
O3 K1 C21 98.28(9)
O4 K1 C21 79.29(9)
O2 K1 C21 131.48(9)
O6 K1 C21 86.00(9)
O5 K1 C21 67.60(8)
O7 K1 C21 147.53(8)
O1 K1 C20 99.91(9)
O3 K1 C20 83.03(8)
O4 K1 C20 86.05(8)
O2 K1 C20 108.61(9)
O6 K1 C20 101.61(8)
O5 K1 C20 90.25(8)
O7 K1 C20 166.96(8)
C21 K1 C20 23.09(9)
O10 K2 O12 117.05(7)
O10 K2 O8 118.82(8)
O12 K2 O8 112.10(8)
O10 K2 O9 59.22(7)
O12 K2 O9 142.61(8)
O8 K2 O9 59.65(7)
O10 K2 O11 59.69(7)
O12 K2 O11 58.93(7)
O8 K2 O11 157.29(8)
O9 K2 O11 113.14(7)
O10 K2 O7 129.29(8)
O12 K2 O7 56.81(7)
O8 K2 O7 58.90(7)
O9 K2 O7 95.14(8)
O11 K2 O7 103.12(7)
O10 K2 C51 134.87(9)
O12 K2 C51 95.44(8)
O8 K2 C51 69.51(8)
O9 K2 C51 112.20(9)
O11 K2 C51 129.35(8)
O7 K2 C51 94.11(8)
O10 K2 C50 110.66(8)
O12 K2 C50 112.94(8)
O8 K2 C50 79.32(8)
O9 K2 C50 101.58(8)
O11 K2 C50 123.16(8)
O7 K2 C50 117.41(8)
C51 K2 C50 24.21(8)
O10 K2 C52 143.05(8)
O12 K2 C52 72.38(8)
O8 K2 C52 84.67(8)
O9 K2 C52 135.58(8)
O11 K2 C52 109.54(8)
O7 K2 C52 86.68(8)
C51 K2 C52 23.90(9)
C50 K2 C52 41.94(8)
O10 K2 C53 123.52(8)
O12 K2 C53 67.17(8)
O8 K2 C53 107.49(9)
O9 K2 C53 149.04(8)
O11 K2 C53 88.69(8)
O7 K2 C53 101.13(8)
C51 K2 C53 40.98(9)
C50 K2 C53 47.50(9)
C52 K2 C53 23.05(9)
O10 K2 C54 102.59(8)
O12 K2 C54 84.29(8)
O8 K2 C54 116.60(8)
O9 K2 C54 132.93(8)
O11 K2 C54 84.47(8)
O7 K2 C54 124.17(8)
C51 K2 C54 47.61(9)
C50 K2 C54 40.32(8)
C52 K2 C54 40.80(8)
C53 K2 C54 23.05(8)
O10 K2 C49 95.77(8)
O12 K2 C49 107.15(8)
O8 K2 C49 102.47(8)
O9 K2 C49 110.24(8)
O11 K2 C49 100.19(7)
O7 K2 C49 134.94(7)
C51 K2 C49 42.33(8)
C50 K2 C49 23.49(8)
C52 K2 C49 49.08(8)
C53 K2 C49 41.47(8)
C54 K2 C49 23.34(7)
C25 O1 C36 118.9(3)
C25 O1 K1 117.3(2)
C36 O1 K1 119.8(2)
C27 O2 C26 109.7(3)
C27 O2 K1 114.4(2)
C26 O2 K1 111.0(2)
C29 O3 C28 112.7(3)
C29 O3 K1 120.9(2)
C28 O3 K1 116.54(19)
C30 O4 C31 114.3(3)
C30 O4 K1 111.8(2)
C31 O4 K1 116.0(2)
C33 O5 C32 112.3(3)
C33 O5 K1 114.1(2)
C32 O5 K1 109.8(2)
C34 O6 C35 114.6(3)
C34 O6 K1 116.9(2)
C35 O6 K1 110.6(2)
C37 O7 C48 112.8(3)
C37 O7 K1 114.2(2)
C48 O7 K1 91.8(2)
C37 O7 K2 98.3(2)
C48 O7 K2 110.0(2)
K1 O7 K2 129.91(9)
C46 O8 C47 114.3(3)
C46 O8 K2 118.9(2)
C47 O8 K2 114.6(2)
C45 O9 C44 113.2(3)
C45 O9 K2 112.4(2)
C44 O9 K2 115.7(2)
C43 O10 C42 112.5(3)
C43 O10 K2 120.9(2)
C42 O10 K2 119.19(19)
C40 O11 C41 113.4(3)
C40 O11 K2 103.22(18)
C41 O11 K2 104.43(19)
C38 O12 C39 112.5(3)
C38 O12 K2 124.5(2)
C39 O12 K2 119.76(19)
C13 B1 C1 108.4(3)
C13 B1 C7 110.5(3)
C1 B1 C7 108.9(3)
C13 B1 C19 109.7(3)
C1 B1 C19 108.4(3)
C7 B1 C19 111.0(3)
C67 B2 C55 111.7(3)
C67 B2 C49 110.9(3)
C55 B2 C49 109.2(3)
C67 B2 C61 109.6(3)
C55 B2 C61 108.7(3)
C49 B2 C61 106.6(2)
C6 C1 C2 114.8(3)
C6 C1 B1 121.4(3)
C2 C1 B1 123.7(3)
C3 C2 C1 123.1(3)
C3 C2 H2 118.5
C1 C2 H2 118.5
C4 C3 C2 120.4(3)
C4 C3 H3 119.8
C2 C3 H3 119.8
C3 C4 C5 118.7(4)
C3 C4 H4 120.6
C5 C4 H4 120.6
C4 C5 C6 120.6(4)
C4 C5 H5 119.7
C6 C5 H5 119.7
C5 C6 C1 122.4(3)
C5 C6 H6 118.8
C1 C6 H6 118.8
C12 C7 C8 114.5(3)
C12 C7 B1 124.1(3)
C8 C7 B1 121.3(3)
C9 C8 C7 123.4(3)
C9 C8 H8 118.3
C7 C8 H8 118.3
C10 C9 C8 120.0(4)
C10 C9 H9 120.0
C8 C9 H9 120.0
C11 C10 C9 118.7(3)
C11 C10 H10 120.6
C9 C10 H10 120.6
C10 C11 C12 120.5(4)
C10 C11 H11 119.8
C12 C11 H11 119.8
C11 C12 C7 122.9(3)
C11 C12 H12 118.6
C7 C12 H12 118.6
C18 C13 C14 113.8(3)
C18 C13 B1 124.5(3)
C14 C13 B1 121.6(3)
C13 C14 C15 123.2(4)
C13 C14 H14 118.4
C15 C14 H14 118.4
C16 C15 C14 120.8(4)
C16 C15 H15 119.6
C14 C15 H15 119.6
C17 C16 C15 117.4(3)
C17 C16 H16 121.3
C15 C16 H16 121.3
C16 C17 C18 121.1(3)
C16 C17 H17 119.4
C18 C17 H17 119.4
C13 C18 C17 123.6(3)
C13 C18 H18 118.2
C17 C18 H18 118.2
C20 C19 C24 113.6(3)
C20 C19 B1 125.5(3)
C24 C19 B1 120.9(3)
C19 C20 C21 123.3(3)
C19 C20 K1 114.5(2)
C21 C20 K1 73.5(2)
C19 C20 H20 118.4
C21 C20 H20 118.4
K1 C20 H20 82.1
C22 C21 C20 120.7(4)
C22 C21 K1 109.8(3)
C20 C21 K1 83.5(2)
C22 C21 H21 119.6
C20 C21 H21 119.6
K1 C21 H21 76.9
C21 C22 C23 118.7(3)
C21 C22 H22 120.6
C23 C22 H22 120.6
C22 C23 C24 119.6(3)
C22 C23 H23 120.2
C24 C23 H23 120.2
C23 C24 C19 124.0(3)
C23 C24 H24 118.0
C19 C24 H24 118.0
O1 C25 C26 116.7(4)
O1 C25 H25A 108.1
C26 C25 H25A 108.1
O1 C25 H25B 108.1
C26 C25 H25B 108.1
H25A C25 H25B 107.3
C25 C26 O2 114.0(4)
C25 C26 H26A 108.8
O2 C26 H26A 108.8
C25 C26 H26B 108.8
O2 C26 H26B 108.8
H26A C26 H26B 107.7
O2 C27 C28 110.8(3)
O2 C27 H27A 109.5
C28 C27 H27A 109.5
O2 C27 H27B 109.5
C28 C27 H27B 109.5
H27A C27 H27B 108.1
O3 C28 C27 109.9(3)
O3 C28 H28A 109.7
C27 C28 H28A 109.7
O3 C28 H28B 109.7
C27 C28 H28B 109.7
H28A C28 H28B 108.2
O3 C29 C30 109.4(3)
O3 C29 H29A 109.8
C30 C29 H29A 109.8
O3 C29 H29B 109.8
C30 C29 H29B 109.8
H29A C29 H29B 108.2
O4 C30 C29 109.1(3)
O4 C30 H30A 109.9
C29 C30 H30A 109.9
O4 C30 H30B 109.9
C29 C30 H30B 109.9
H30A C30 H30B 108.3
O4 C31 C32 107.5(3)
O4 C31 H31A 110.2
C32 C31 H31A 110.2
O4 C31 H31B 110.2
C32 C31 H31B 110.2
H31A C31 H31B 108.5
O5 C32 C31 108.3(3)
O5 C32 H32A 110.0
C31 C32 H32A 110.0
O5 C32 H32B 110.0
C31 C32 H32B 110.0
H32A C32 H32B 108.4
O5 C33 C34 109.7(3)
O5 C33 H33A 109.7
C34 C33 H33A 109.7
O5 C33 H33B 109.7
C34 C33 H33B 109.7
H33A C33 H33B 108.2
O6 C34 C33 109.2(3)
O6 C34 H34A 109.8
C33 C34 H34A 109.8
O6 C34 H34B 109.8
C33 C34 H34B 109.8
H34A C34 H34B 108.3
C36 C35 O6 110.9(3)
C36 C35 H35A 109.5
O6 C35 H35A 109.5
C36 C35 H35B 109.5
O6 C35 H35B 109.5
H35A C35 H35B 108.0
O1 C36 C35 114.5(4)
O1 C36 H36A 108.6
C35 C36 H36A 108.6
O1 C36 H36B 108.6
C35 C36 H36B 108.6
H36A C36 H36B 107.6
O7 C37 C38 109.8(3)
O7 C37 H37A 109.7
C38 C37 H37A 109.7
O7 C37 H37B 109.7
C38 C37 H37B 109.7
H37A C37 H37B 108.2
O12 C38 C37 109.5(3)
O12 C38 H38A 109.8
C37 C38 H38A 109.8
O12 C38 H38B 109.8
C37 C38 H38B 109.8
H38A C38 H38B 108.2
O12 C39 C40 108.7(3)
O12 C39 H39A 109.9
C40 C39 H39A 109.9
O12 C39 H39B 109.9
C40 C39 H39B 109.9
H39A C39 H39B 108.3
O11 C40 C39 109.3(3)
O11 C40 H40A 109.8
C39 C40 H40A 109.8
O11 C40 H40B 109.8
C39 C40 H40B 109.8
H40A C40 H40B 108.3
O11 C41 C42 108.4(3)
O11 C41 H41A 110.0
C42 C41 H41A 110.0
O11 C41 H41B 110.0
C42 C41 H41B 110.0
H41A C41 H41B 108.4
O10 C42 C41 109.0(3)
O10 C42 H42A 109.9
C41 C42 H42A 109.9
O10 C42 H42B 109.9
C41 C42 H42B 109.9
H42A C42 H42B 108.3
O10 C43 C44 111.5(3)
O10 C43 H43A 109.3
C44 C43 H43A 109.3
O10 C43 H43B 109.3
C44 C43 H43B 109.3
H43A C43 H43B 108.0
O9 C44 C43 111.3(3)
O9 C44 H44A 109.4
C43 C44 H44A 109.4
O9 C44 H44B 109.4
C43 C44 H44B 109.4
H44A C44 H44B 108.0
O9 C45 C46 109.6(3)
O9 C45 H45A 109.8
C46 C45 H45A 109.8
O9 C45 H45B 109.8
C46 C45 H45B 109.8
H45A C45 H45B 108.2
O8 C46 C45 110.2(3)
O8 C46 H46A 109.6
C45 C46 H46A 109.6
O8 C46 H46B 109.6
C45 C46 H46B 109.6
H46A C46 H46B 108.1
O8 C47 C48 113.8(3)
O8 C47 H47A 108.8
C48 C47 H47A 108.8
O8 C47 H47B 108.8
C48 C47 H47B 108.8
H47A C47 H47B 107.7
O7 C48 C47 113.7(3)
O7 C48 H48A 108.8
C47 C48 H48A 108.8
O7 C48 H48B 108.8
C47 C48 H48B 108.8
H48A C48 H48B 107.7
C50 C49 C54 114.2(3)
C50 C49 B2 122.8(3)
C54 C49 B2 122.6(3)
C50 C49 K2 72.50(18)
C54 C49 K2 78.31(19)
B2 C49 K2 123.72(19)
C51 C50 C49 123.5(3)
C51 C50 K2 76.9(2)
C49 C50 K2 84.01(19)
C51 C50 H50 118.2
C49 C50 H50 118.2
K2 C50 H50 110.5
C52 C51 C50 119.8(3)
C52 C51 K2 81.5(2)
C50 C51 K2 78.9(2)
C52 C51 H51 120.1
C50 C51 H51 120.1
K2 C51 H51 109.9
C53 C52 C51 118.4(3)
C53 C52 K2 81.0(2)
C51 C52 K2 74.6(2)
C53 C52 H52 120.8
C51 C52 H52 120.8
K2 C52 H52 114.4
C52 C53 C54 120.9(3)
C52 C53 K2 76.0(2)
C54 C53 K2 79.4(2)
C52 C53 H53 119.6
C54 C53 H53 119.6
K2 C53 H53 115.6
C53 C54 C49 123.0(3)
C53 C54 K2 77.6(2)
C49 C54 K2 78.35(19)
C53 C54 H54 118.5
C49 C54 H54 118.5
K2 C54 H54 115.9
C56 C55 C60 114.7(3)
C56 C55 B2 123.6(3)
C60 C55 B2 121.8(3)
C55 C56 C57 122.8(3)
C55 C56 H56 118.6
C57 C56 H56 118.6
C58 C57 C56 120.4(3)
C58 C57 H57 119.8
C56 C57 H57 119.8
C57 C58 C59 118.8(3)
C57 C58 H58 120.6
C59 C58 H58 120.6
C60 C59 C58 119.7(3)
C60 C59 H59 120.1
C58 C59 H59 120.1
C59 C60 C55 123.6(3)
C59 C60 H60 118.2
C55 C60 H60 118.2
C62 C61 C66 114.7(3)
C62 C61 B2 121.7(3)
C66 C61 B2 123.5(3)
C63 C62 C61 123.3(3)
C63 C62 H62 118.3
C61 C62 H62 118.3
C64 C63 C62 119.9(3)
C64 C63 H63 120.0
C62 C63 H63 120.0
C65 C64 C63 118.8(3)
C65 C64 H64 120.6
C63 C64 H64 120.6
C64 C65 C66 120.4(3)
C64 C65 H65 119.8
C66 C65 H65 119.8
C65 C66 C61 123.0(3)
C65 C66 H66 118.5
C61 C66 H66 118.5
C72 C67 C68 114.4(3)
C72 C67 B2 124.7(3)
C68 C67 B2 120.9(3)
C69 C68 C67 122.7(3)
C69 C68 H68 118.6
C67 C68 H68 118.6
C70 C69 C68 120.1(4)
C70 C69 H69 120.0
C68 C69 H69 120.0
C71 C70 C69 118.9(3)
C71 C70 H70 120.6
C69 C70 H70 120.6
C70 C71 C72 120.4(3)
C70 C71 H71 119.8
C72 C71 H71 119.8
C71 C72 C67 123.6(3)
C71 C72 H72 118.2
C67 C72 H72 118.2

loop_
_geom_bond_atom_site_label_1
_geom_bond_atom_site_label_2
_geom_bond_distance
K1 O1 2.715(2)
K1 O3 2.751(2)
K1 O4 2.770(2)
K1 O2 2.787(2)
K1 O6 2.789(3)
K1 O5 2.805(2)
K1 O7 3.145(3)
K1 C21 3.397(4)
K1 C20 3.520(4)
K2 O10 2.758(2)
K2 O12 2.767(2)
K2 O8 2.780(3)
K2 O9 2.829(3)
K2 O11 2.865(2)
K2 O7 3.146(3)
K2 C51 3.307(4)
K2 C50 3.332(3)
K2 C52 3.392(3)
K2 C53 3.452(4)
K2 C54 3.474(4)
K2 C49 3.475(3)
O1 C25 1.370(5)
O1 C36 1.392(5)
O2 C27 1.408(4)
O2 C26 1.438(5)
O3 C29 1.417(4)
O3 C28 1.422(4)
O4 C30 1.412(4)
O4 C31 1.430(4)
O5 C33 1.424(4)
O5 C32 1.430(4)
O6 C34 1.405(4)
O6 C35 1.424(5)
O7 C37 1.421(5)
O7 C48 1.425(5)
O8 C46 1.408(5)
O8 C47 1.438(5)
O9 C45 1.410(4)
O9 C44 1.416(4)
O10 C43 1.408(4)
O10 C42 1.424(4)
O11 C40 1.416(4)
O11 C41 1.424(4)
O12 C38 1.418(4)
O12 C39 1.428(4)
B1 C13 1.647(5)
B1 C1 1.651(5)
B1 C7 1.652(5)
B1 C19 1.653(5)
B2 C67 1.648(5)
B2 C55 1.648(5)
B2 C49 1.656(5)
B2 C61 1.656(5)
C1 C6 1.397(5)
C1 C2 1.402(5)
C2 C3 1.381(5)
C2 H2 0.9500
C3 C4 1.375(6)
C3 H3 0.9500
C4 C5 1.375(5)
C4 H4 0.9500
C5 C6 1.391(5)
C5 H5 0.9500
C6 H6 0.9500
C7 C12 1.398(5)
C7 C8 1.402(5)
C8 C9 1.389(5)
C8 H8 0.9500
C9 C10 1.386(5)
C9 H9 0.9500
C10 C11 1.375(6)
C10 H10 0.9500
C11 C12 1.397(5)
C11 H11 0.9500
C12 H12 0.9500
C13 C18 1.380(5)
C13 C14 1.388(5)
C14 C15 1.391(6)
C14 H14 0.9500
C15 C16 1.371(6)
C15 H15 0.9500
C16 C17 1.363(5)
C16 H16 0.9500
C17 C18 1.385(5)
C17 H17 0.9500
C18 H18 0.9500
C19 C20 1.384(5)
C19 C24 1.408(5)
C20 C21 1.389(5)
C20 H20 0.9500
C21 C22 1.367(5)
C21 H21 0.9500
C22 C23 1.375(5)
C22 H22 0.9500
C23 C24 1.380(5)
C23 H23 0.9500
C24 H24 0.9500
C25 C26 1.404(6)
C25 H25A 0.9900
C25 H25B 0.9900
C26 H26A 0.9900
C26 H26B 0.9900
C27 C28 1.482(5)
C27 H27A 0.9900
C27 H27B 0.9900
C28 H28A 0.9900
C28 H28B 0.9900
C29 C30 1.486(5)
C29 H29A 0.9900
C29 H29B 0.9900
C30 H30A 0.9900
C30 H30B 0.9900
C31 C32 1.494(6)
C31 H31A 0.9900
C31 H31B 0.9900
C32 H32A 0.9900
C32 H32B 0.9900
C33 C34 1.481(6)
C33 H33A 0.9900
C33 H33B 0.9900
C34 H34A 0.9900
C34 H34B 0.9900
C35 C36 1.423(6)
C35 H35A 0.9900
C35 H35B 0.9900
C36 H36A 0.9900
C36 H36B 0.9900
C37 C38 1.494(6)
C37 H37A 0.9900
C37 H37B 0.9900
C38 H38A 0.9900
C38 H38B 0.9900
C39 C40 1.481(5)
C39 H39A 0.9900
C39 H39B 0.9900
C40 H40A 0.9900
C40 H40B 0.9900
C41 C42 1.485(5)
C41 H41A 0.9900
C41 H41B 0.9900
C42 H42A 0.9900
C42 H42B 0.9900
C43 C44 1.476(5)
C43 H43A 0.9900
C43 H43B 0.9900
C44 H44A 0.9900
C44 H44B 0.9900
C45 C46 1.492(6)
C45 H45A 0.9900
C45 H45B 0.9900
C46 H46A 0.9900
C46 H46B 0.9900
C47 C48 1.466(6)
C47 H47A 0.9900
C47 H47B 0.9900
C48 H48A 0.9900
C48 H48B 0.9900
C49 C50 1.393(5)
C49 C54 1.405(4)
C50 C51 1.392(5)
C50 H50 0.9500
C51 C52 1.390(5)
C51 H51 0.9500
C52 C53 1.369(5)
C52 H52 0.9500
C53 C54 1.384(5)
C53 H53 0.9500
C54 H54 0.9500
C55 C56 1.397(4)
C55 C60 1.397(5)
C56 C57 1.400(5)
C56 H56 0.9500
C57 C58 1.373(5)
C57 H57 0.9500
C58 C59 1.390(5)
C58 H58 0.9500
C59 C60 1.389(5)
C59 H59 0.9500
C60 H60 0.9500
C61 C62 1.395(5)
C61 C66 1.402(5)
C62 C63 1.388(5)
C62 H62 0.9500
C63 C64 1.383(5)
C63 H63 0.9500
C64 C65 1.381(5)
C64 H64 0.9500
C65 C66 1.384(5)
C65 H65 0.9500
C66 H66 0.9500
C67 C72 1.392(5)
C67 C68 1.417(5)
C68 C69 1.390(5)
C68 H68 0.9500
C69 C70 1.388(5)
C69 H69 0.9500
C70 C71 1.372(5)
C70 H70 0.9500
C71 C72 1.387(5)
C71 H71 0.9500
C72 H72 0.9500
